data_7207049
loop_
_publ_author_name
'Zhuang, Gui-lin'
'Chen, Wen-xian'
'Zeng, Gan-ning'
'Wang, Jian-guo'
'Chen, Wu-lin'

_publ_section_title
;
 Position of substituent dependent dimensionality in Ln--Cu heterometallic
 coordination polymers
;
_journal_issue 2
_journal_name_full CrystEngComm
_journal_page_first 679
_journal_paper_doi 10.1039/c1ce05864a
_journal_volume 14
_journal_year 2012
_chemical_formula_sum 'C20 H48 Cu N4 Nd2 O26'
_chemical_formula_weight 1112.64
_chemical_name_systematic
;
?
;
_space_group_IT_number 2
_symmetry_cell_setting triclinic
_symmetry_space_group_name_Hall '-P 1'
_symmetry_space_group_name_H-M 'P -1'
_atom_sites_solution_hydrogens geom
_atom_sites_solution_primary direct
_atom_sites_solution_secondary difmap
_audit_creation_method SHELXL-97
_cell_angle_alpha 82.820(3)
_cell_angle_beta 84.971(2)
_cell_angle_gamma 76.703(3)
_cell_formula_units_Z 1
_cell_length_a 6.9007(2)
_cell_length_b 9.6327(4)
_cell_length_c 14.1655(4)
_cell_measurement_temperature 173(2)
_cell_volume 907.49(5)
_computing_cell_refinement 'CrysAlis RED'
_computing_data_collection 'CrysAlis CCD'
_computing_data_reduction 'CrysAlis RED'
_computing_molecular_graphics 'SHELXL-97 (Sheldrick, 1997)'
_computing_publication_material 'SHELXL-97 (Sheldrick, 1997)'
_computing_structure_refinement 'SHELXL-97 (Sheldrick, 1997)'
_computing_structure_solution 'SHELXS-97 (Sheldrick, 1990)'
_diffrn_ambient_temperature 173(2)
_diffrn_measured_fraction_theta_full 1.000
_diffrn_measured_fraction_theta_max 1.000
_diffrn_measurement_device_type 'CrysAlis CCD, Oxford Diffraction Ltd.'
_diffrn_measurement_method \w
_diffrn_radiation_monochromator graphite
_diffrn_radiation_source 'Enhance (Mo) X-ray Source'
_diffrn_radiation_type MoK\a
_diffrn_radiation_wavelength 0.71073
_diffrn_reflns_av_R_equivalents 0.0213
_diffrn_reflns_av_sigmaI/netI 0.0361
_diffrn_reflns_limit_h_max 8
_diffrn_reflns_limit_h_min -8
_diffrn_reflns_limit_k_max 11
_diffrn_reflns_limit_k_min -11
_diffrn_reflns_limit_l_max 17
_diffrn_reflns_limit_l_min -17
_diffrn_reflns_number 7634
_diffrn_reflns_theta_full 26.00
_diffrn_reflns_theta_max 26.00
_diffrn_reflns_theta_min 2.19
_exptl_absorpt_coefficient_mu 3.500
_exptl_absorpt_correction_T_max 0.7210
_exptl_absorpt_correction_T_min 0.5412
_exptl_absorpt_correction_type multi-scan
_exptl_absorpt_process_details 'CrysAlis RED'
_exptl_crystal_colour blue
_exptl_crystal_density_diffrn 2.036
_exptl_crystal_density_method 'not measured'
_exptl_crystal_description block
_exptl_crystal_F_000 553
_exptl_crystal_size_max 0.20
_exptl_crystal_size_mid 0.10
_exptl_crystal_size_min 0.10
_refine_diff_density_max 0.895
_refine_diff_density_min -0.519
_refine_diff_density_rms 0.109
_refine_ls_extinction_method none
_refine_ls_goodness_of_fit_ref 1.025
_refine_ls_hydrogen_treatment constr
_refine_ls_matrix_type full
_refine_ls_number_parameters 241
_refine_ls_number_reflns 3570
_refine_ls_number_restraints 0
_refine_ls_restrained_S_all 1.025
_refine_ls_R_factor_all 0.0262
_refine_ls_R_factor_gt 0.0218
_refine_ls_shift/su_max 0.001
_refine_ls_shift/su_mean 0.000
_refine_ls_structure_factor_coef Fsqd
_refine_ls_weighting_details 'calc w=1/[\s^2^(Fo^2^)+(0.0323P)^2^+0.0000P] where P=(Fo^2^+2Fc^2^)/3'
_refine_ls_weighting_scheme calc
_refine_ls_wR_factor_gt 0.0556
_refine_ls_wR_factor_ref 0.0562
_reflns_number_gt 3195
_reflns_number_total 3570
_reflns_threshold_expression >2sigma(I)
_cod_data_source_file c1ce05864a.txt
_cod_data_source_block complex6
_cod_depositor_comments
;
The following automatic conversions were performed:

'_symmetry_cell_setting' value 'Triclinic' changed to 'triclinic'
according to /home/saulius/struct/CIF-dictionaries/cif_core.dic
dictionary named 'cif_core.dic' version 2.4.1 from 2010-06-29.

Automatic conversion script
Id: cif_fix_values 1715 2011-07-08 13:25:40Z adriana 
;
_cod_original_sg_symbol_H-M P-1
_cod_database_code 7207049

loop_
_symmetry_equiv_pos_as_xyz
'x, y, z'
'-x, -y, -z'

loop_
_atom_site_label
_atom_site_type_symbol
_atom_site_fract_x
_atom_site_fract_y
_atom_site_fract_z
_atom_site_U_iso_or_equiv
_atom_site_adp_type
_atom_site_occupancy
_atom_site_symmetry_multiplicity
_atom_site_calc_flag
_atom_site_refinement_flags
Nd1 Nd 0.28519(3) 0.40096(2) 0.096305(12) 0.00763(6) Uani 1 1 d .
Cu1 Cu 0.5000 0.5000 0.5000 0.01345(14) Uani 1 2 d S
O4 O 0.4561(3) 0.5190(3) 0.19791(16) 0.0128(5) Uani 1 1 d .
O3W O 0.3342(3) 0.3194(3) -0.07000(15) 0.0116(5) Uani 1 1 d .
O2 O 0.3242(4) 0.6707(3) 0.54449(17) 0.0198(6) Uani 1 1 d .
N2 N 0.5979(4) 0.1942(3) 0.17698(19) 0.0107(6) Uani 1 1 d .
O6 O 0.9476(3) 0.3958(3) 0.06064(16) 0.0132(5) Uani 1 1 d .
O5 O 0.6427(3) 0.3925(3) 0.03000(15) 0.0102(5) Uani 1 1 d .
O2W O 0.1404(4) 0.3475(3) 0.26256(17) 0.0167(6) Uani 1 1 d .
O1W O 0.0508(3) 0.6237(3) 0.14490(17) 0.0158(5) Uani 1 1 d .
O3 O 0.3361(4) 0.5109(3) 0.34963(17) 0.0170(6) Uani 1 1 d .
O7 O 0.2695(3) 0.1497(3) 0.10741(17) 0.0141(5) Uani 1 1 d .
C6 C 0.7924(5) 0.3493(4) 0.0801(2) 0.0096(7) Uani 1 1 d .
N1 N 0.6178(4) 0.6381(3) 0.40467(19) 0.0121(6) Uani 1 1 d .
O1 O 0.2470(4) 0.9079(3) 0.51430(18) 0.0239(6) Uani 1 1 d .
C5 C 0.4592(5) 0.5375(4) 0.2847(2) 0.0119(7) Uani 1 1 d .
C1 C 0.3392(5) 0.7870(4) 0.4950(2) 0.0164(8) Uani 1 1 d .
O8 O 0.4044(4) -0.0825(3) 0.10724(18) 0.0180(6) Uani 1 1 d .
O4W O 1.0784(4) 0.0885(3) 0.35995(18) 0.0237(6) Uani 1 1 d .
O5W O 0.0942(4) 0.8627(3) 0.2299(2) 0.0330(7) Uani 1 1 d .
C9 C 0.6179(5) 0.0767(4) 0.1181(3) 0.0146(8) Uani 1 1 d .
H9A H 0.7096 -0.0099 0.1468 0.018 Uiso 1 1 calc R
H9B H 0.6749 0.1038 0.0536 0.018 Uiso 1 1 calc R
C7 C 0.7819(5) 0.2465(4) 0.1679(2) 0.0123(7) Uani 1 1 d .
H7A H 0.8977 0.1641 0.1657 0.015 Uiso 1 1 calc R
H7B H 0.7899 0.2949 0.2247 0.015 Uiso 1 1 calc R
C8 C 0.5625(5) 0.1375(4) 0.2771(2) 0.0160(8) Uani 1 1 d .
H8A H 0.6810 0.0662 0.2979 0.024 Uiso 1 1 calc R
H8B H 0.4478 0.0923 0.2825 0.024 Uiso 1 1 calc R
H8C H 0.5351 0.2162 0.3174 0.024 Uiso 1 1 calc R
C10 C 0.4155(5) 0.0445(4) 0.1106(2) 0.0128(7) Uani 1 1 d .
C4 C 0.6395(5) 0.5902(4) 0.3086(2) 0.0138(7) Uani 1 1 d .
H4A H 0.7600 0.5118 0.3042 0.017 Uiso 1 1 calc R
H4B H 0.6590 0.6709 0.2609 0.017 Uiso 1 1 calc R
C2 C 0.4741(6) 0.7786(4) 0.4049(2) 0.0186(8) Uani 1 1 d .
H2A H 0.3917 0.7938 0.3491 0.022 Uiso 1 1 calc R
H2B H 0.5484 0.8561 0.3989 0.022 Uiso 1 1 calc R
C3 C 0.8146(6) 0.6497(5) 0.4330(3) 0.0229(9) Uani 1 1 d .
H3A H 0.8692 0.7165 0.3860 0.034 Uiso 1 1 calc R
H3B H 0.9059 0.5550 0.4360 0.034 Uiso 1 1 calc R
H3C H 0.7990 0.6851 0.4958 0.034 Uiso 1 1 calc R

loop_
_atom_site_aniso_label
_atom_site_aniso_U_11
_atom_site_aniso_U_22
_atom_site_aniso_U_33
_atom_site_aniso_U_23
_atom_site_aniso_U_13
_atom_site_aniso_U_12
Nd1 0.00612(9) 0.00867(10) 0.00831(10) -0.00183(6) -0.00015(6) -0.00171(6)
Cu1 0.0174(3) 0.0126(3) 0.0094(3) -0.0010(2) 0.0007(2) -0.0020(3)
O4 0.0149(12) 0.0161(13) 0.0087(12) -0.0034(10) -0.0012(9) -0.0047(10)
O3W 0.0116(12) 0.0129(13) 0.0105(12) -0.0032(10) -0.0004(9) -0.0021(10)
O2 0.0239(14) 0.0168(14) 0.0152(13) 0.0006(11) 0.0030(10) 0.0000(11)
N2 0.0114(14) 0.0121(15) 0.0098(14) -0.0009(12) 0.0002(11) -0.0056(12)
O6 0.0114(12) 0.0112(13) 0.0171(12) -0.0004(10) -0.0013(10) -0.0034(10)
O5 0.0076(11) 0.0115(13) 0.0106(11) 0.0003(9) -0.0031(9) -0.0002(10)
O2W 0.0156(13) 0.0205(14) 0.0132(12) -0.0001(11) 0.0001(10) -0.0038(11)
O1W 0.0130(12) 0.0143(13) 0.0184(13) -0.0047(10) -0.0019(10) 0.0021(10)
O3 0.0168(13) 0.0219(15) 0.0136(12) -0.0026(11) 0.0023(10) -0.0074(11)
O7 0.0121(12) 0.0113(13) 0.0191(13) -0.0018(10) -0.0019(10) -0.0022(10)
C6 0.0077(16) 0.0077(17) 0.0132(17) -0.0050(13) 0.0003(13) 0.0001(13)
N1 0.0138(15) 0.0138(16) 0.0095(14) -0.0022(12) -0.0008(11) -0.0039(12)
O1 0.0286(15) 0.0173(15) 0.0208(14) -0.0011(11) 0.0001(11) 0.0042(12)
C5 0.0115(17) 0.0078(17) 0.0147(18) -0.0008(14) -0.0018(14) 0.0011(14)
C1 0.0167(19) 0.020(2) 0.0123(17) -0.0028(15) -0.0037(14) -0.0016(16)
O8 0.0168(13) 0.0096(13) 0.0283(14) -0.0071(11) 0.0015(11) -0.0028(11)
O4W 0.0254(15) 0.0243(16) 0.0184(14) 0.0031(12) 0.0010(11) -0.0033(12)
O5W 0.0391(18) 0.0274(18) 0.0372(18) -0.0059(14) 0.0052(14) -0.0185(14)
C9 0.0113(17) 0.0126(19) 0.0194(18) -0.0034(15) -0.0009(14) -0.0008(14)
C7 0.0092(16) 0.0109(18) 0.0160(17) 0.0014(14) -0.0018(13) -0.0017(14)
C8 0.0161(18) 0.017(2) 0.0145(18) 0.0039(15) -0.0022(14) -0.0046(15)
C10 0.0142(18) 0.0146(19) 0.0094(16) -0.0019(14) 0.0016(13) -0.0035(15)
C4 0.0152(18) 0.0161(19) 0.0113(17) -0.0040(14) 0.0017(14) -0.0058(15)
C2 0.026(2) 0.0128(19) 0.0152(18) -0.0008(15) 0.0017(15) -0.0025(16)
C3 0.022(2) 0.035(2) 0.0160(19) -0.0045(17) -0.0048(15) -0.0127(18)

loop_
_atom_type_symbol
_atom_type_description
_atom_type_scat_dispersion_real
_atom_type_scat_dispersion_imag
_atom_type_scat_source
C C 0.0033 0.0016 'International Tables Vol C Tables 4.2.6.8 and 6.1.1.4'
H H 0.0000 0.0000 'International Tables Vol C Tables 4.2.6.8 and 6.1.1.4'
N N 0.0061 0.0033 'International Tables Vol C Tables 4.2.6.8 and 6.1.1.4'
O O 0.0106 0.0060 'International Tables Vol C Tables 4.2.6.8 and 6.1.1.4'
Cu Cu 0.3201 1.2651 'International Tables Vol C Tables 4.2.6.8 and 6.1.1.4'
Nd Nd -0.1943 3.0179 'International Tables Vol C Tables 4.2.6.8 and 6.1.1.4'

loop_
_geom_angle_atom_site_label_1
_geom_angle_atom_site_label_2
_geom_angle_atom_site_label_3
_geom_angle
_geom_angle_site_symmetry_1
_geom_angle_site_symmetry_3
O7 Nd1 O6 73.19(8) . 1_455
O7 Nd1 O4 128.68(8) . .
O6 Nd1 O4 139.61(8) 1_455 .
O7 Nd1 O1W 134.34(8) . .
O6 Nd1 O1W 71.15(8) 1_455 .
O4 Nd1 O1W 70.78(8) . .
O7 Nd1 O2W 75.46(8) . .
O6 Nd1 O2W 80.32(8) 1_455 .
O4 Nd1 O2W 75.20(8) . .
O1W Nd1 O2W 71.28(8) . .
O7 Nd1 O3W 70.66(8) . .
O6 Nd1 O3W 77.07(7) 1_455 .
O4 Nd1 O3W 138.31(8) . .
O1W Nd1 O3W 125.92(7) . .
O2W Nd1 O3W 143.41(8) . .
O7 Nd1 O5 101.76(8) . .
O6 Nd1 O5 146.09(8) 1_455 .
O4 Nd1 O5 69.96(7) . .
O1W Nd1 O5 123.70(8) . .
O2W Nd1 O5 131.87(7) . .
O3W Nd1 O5 69.83(7) . .
O7 Nd1 O5 140.12(8) . 2_665
O6 Nd1 O5 100.84(7) 1_455 2_665
O4 Nd1 O5 81.74(7) . 2_665
O1W Nd1 O5 74.81(7) . 2_665
O2W Nd1 O5 143.66(8) . 2_665
O3W Nd1 O5 69.60(7) . 2_665
O5 Nd1 O5 61.04(8) . 2_665
O7 Nd1 N2 61.46(8) . .
O6 Nd1 N2 133.26(8) 1_455 .
O4 Nd1 N2 71.87(8) . .
O1W Nd1 N2 136.38(8) . .
O2W Nd1 N2 78.11(8) . .
O3W Nd1 N2 97.10(8) . .
O5 Nd1 N2 60.26(7) . .
O5 Nd1 N2 120.76(7) 2_665 .
O2 Cu1 O2 180.000(1) 2_666 .
O2 Cu1 N1 85.60(11) 2_666 2_666
O2 Cu1 N1 94.40(11) . 2_666
O2 Cu1 N1 94.40(11) 2_666 .
O2 Cu1 N1 85.60(11) . .
N1 Cu1 N1 180.000(1) 2_666 .
C5 O4 Nd1 139.9(2) . .
C1 O2 Cu1 114.7(2) . .
C7 N2 C9 110.0(3) . .
C7 N2 C8 108.9(3) . .
C9 N2 C8 107.8(3) . .
C7 N2 Nd1 111.03(19) . .
C9 N2 Nd1 102.37(19) . .
C8 N2 Nd1 116.4(2) . .
C6 O6 Nd1 150.3(2) . 1_655
C6 O5 Nd1 123.3(2) . .
C6 O5 Nd1 108.0(2) . 2_665
Nd1 O5 Nd1 118.96(8) . 2_665
C10 O7 Nd1 126.1(2) . .
O6 C6 O5 121.4(3) . .
O6 C6 C7 118.5(3) . .
O5 C6 C7 120.0(3) . .
C4 N1 C3 109.6(3) . .
C4 N1 C2 109.7(3) . .
C3 N1 C2 110.3(3) . .
C4 N1 Cu1 110.4(2) . .
C3 N1 Cu1 110.7(2) . .
C2 N1 Cu1 106.0(2) . .
O3 C5 O4 125.9(3) . .
O3 C5 C4 119.3(3) . .
O4 C5 C4 114.7(3) . .
O1 C1 O2 124.4(3) . .
O1 C1 C2 117.6(3) . .
O2 C1 C2 118.0(3) . .
N2 C9 C10 109.7(3) . .
N2 C7 C6 111.9(3) . .
O8 C10 O7 124.6(3) . .
O8 C10 C9 118.9(3) . .
O7 C10 C9 116.5(3) . .
N1 C4 C5 112.8(3) . .
N1 C2 C1 111.8(3) . .

loop_
_geom_bond_atom_site_label_1
_geom_bond_atom_site_label_2
_geom_bond_distance
_geom_bond_site_symmetry_2
Nd1 O7 2.433(2) .
Nd1 O6 2.439(2) 1_455
Nd1 O4 2.465(2) .
Nd1 O1W 2.504(2) .
Nd1 O2W 2.516(2) .
Nd1 O3W 2.546(2) .
Nd1 O5 2.549(2) .
Nd1 O5 2.611(2) 2_665
Nd1 N2 2.796(3) .
Cu1 O2 1.944(2) 2_666
Cu1 O2 1.944(2) .
Cu1 N1 2.027(3) 2_666
Cu1 N1 2.027(3) .
O4 C5 1.267(4) .
O2 C1 1.265(4) .
N2 C7 1.460(4) .
N2 C9 1.463(4) .
N2 C8 1.476(4) .
O6 C6 1.249(4) .
O6 Nd1 2.439(2) 1_655
O5 C6 1.265(4) .
O5 Nd1 2.611(2) 2_665
O3 C5 1.239(4) .
O7 C10 1.254(4) .
C6 C7 1.498(5) .
N1 C4 1.475(4) .
N1 C3 1.482(5) .
N1 C2 1.483(5) .
O1 C1 1.243(5) .
C5 C4 1.526(5) .
C1 C2 1.511(5) .
O8 C10 1.250(4) .
C9 C10 1.514(5) .
